data_7062047
loop_
_publ_author_name
'Aragoni, M. Carla'
'Podda, Enrico'
'Arca, Massimiliano'
'Pintus, Anna'
'Lippolis, Vito'
'Caltagirone, Claudia'
'Bartz, Ricardo H.'
'Lenard\~ao, Eder J.'
'Perin, Gelson'
'Schumacher, Ricardo F.'
'Coles, Simon J.'
'Orton, James B.'

_publ_section_title
;
 An unprecedented non-classical polyinterhalogen anion made of
 [I2Cl]&#x2212; and I2 at the 2-(p-tolyl)selenopheno[2,3-b]pyridinium
 cation template
;
_journal_issue 45
_journal_name_full 'New Journal of Chemistry'
_journal_page_first 21921
_journal_page_last 21929
_journal_paper_doi 10.1039/D2NJ04689J
_journal_volume 46
_journal_year 2022
_chemical_formula_moiety 'Cl I2, 0.167(I2), C14 H12 N Se'
_chemical_formula_sum 'C14 H12 Cl I2.33 N Se'
_chemical_formula_weight 604.76
_space_group_crystal_system triclinic
_space_group_IT_number 2
_space_group_name_Hall '-P 1'
_space_group_name_H-M_alt 'P -1'
_atom_sites_solution_hydrogens geom
_audit_creation_date 2022-01-27
_audit_creation_method
;
Olex2 1.5
(compiled 2021.12.09 svn.r5202d8cf for OlexSys, GUI svn.r6439)
;
_audit_update_record
;
2022-09-02 deposited with the CCDC.	2022-10-31 downloaded from the CCDC.
;
_cell_angle_alpha 94.0460(10)
_cell_angle_beta 95.4730(10)
_cell_angle_gamma 111.1560(10)
_cell_formula_units_Z 6
_cell_length_a 11.76310(10)
_cell_length_b 14.0582(2)
_cell_length_c 16.4528(2)
_cell_measurement_reflns_used 50518
_cell_measurement_temperature 100(2)
_cell_measurement_theta_max 31.5920
_cell_measurement_theta_min 1.8550
_cell_volume 2509.62(6)
_computing_cell_refinement 'CrysAlisPro 1.171.40.37a (Rigaku OD, 2019)'
_computing_data_collection 'CrysAlisPro 1.171.40.37a (Rigaku OD, 2019)'
_computing_data_reduction 'CrysAlisPro 1.171.40.37a (Rigaku OD, 2019)'
_computing_molecular_graphics 'Olex2 1.5 (Dolomanov et al., 2009)'
_computing_publication_material 'Olex2 1.5 (Dolomanov et al., 2009)'
_computing_structure_refinement 'SHELXL 2018/3 (Sheldrick, 2015)'
_computing_structure_solution 'SHELXT 2018/2 (Sheldrick, 2018)'
_diffrn_ambient_temperature 100(2)
_diffrn_detector_area_resol_mean 28.5714
_diffrn_detector_type 'Rigaku HG Saturn724+ (2x2 bin mode)'
_diffrn_measured_fraction_theta_full 0.999
_diffrn_measured_fraction_theta_max 0.999
_diffrn_measurement_details
;
List of Runs (angles in degrees, time in seconds):

  # Type    Start    End  Width  t~exp~   \w     \q     \k     \f   Frames
#--------------------------------------------------------------------------
  1  \w    -97.00  25.00   0.50    1.50    --   -7.30 -60.00 150.00  244
  2  \w    -40.00  82.00   0.50    1.50    --   -7.30  60.00  60.00  244
  3  \w    -40.00  82.00   0.50    1.50    --   -7.30  60.00 -30.00  244
  4  \w    -40.00  82.00   0.50    1.50    --   -7.30  60.00 -30.00  244
  5  \w    -43.00  82.00   0.50    1.50    --   -7.30  38.00  30.00  250
  6  \w    -43.00  82.00   0.50    1.50    --   -7.30  38.00 150.00  250
  7  \w    -97.00  24.00   0.50    1.50    --   -7.30 -57.00  30.00  242
  8  \w    -97.00  25.00   0.50    1.50    --   -7.30 -60.00 -90.00  244
  9  \w    -40.00  82.00   0.50    1.50    --   -7.30  60.00 -90.00  244
 10  \w    -40.00  82.00   0.50    1.50    --   -7.30  60.00-180.00  244
 11  \w    -97.00 -36.00   0.50    1.50    --   -7.30 -38.00-180.00  122
 12  \w    -43.00  82.00   0.50    1.50    --   -7.30  38.00-120.00  250
;
_diffrn_measurement_device 'four-circle \k diffractometer'
_diffrn_measurement_device_type 'Rigaku AFC12 (Right)'
_diffrn_measurement_method 'profile data from \w-scans'
_diffrn_measurement_specimen_support 'MiTeGen MicroMesh'
_diffrn_radiation_type MoK\a
_diffrn_radiation_wavelength 0.71073
_diffrn_reflns_av_R_equivalents 0.0361
_diffrn_reflns_av_unetI/netI 0.0175
_diffrn_reflns_Laue_measured_fraction_full 0.999
_diffrn_reflns_Laue_measured_fraction_max 0.999
_diffrn_reflns_limit_h_max 15
_diffrn_reflns_limit_h_min -15
_diffrn_reflns_limit_k_max 17
_diffrn_reflns_limit_k_min -18
_diffrn_reflns_limit_l_max 21
_diffrn_reflns_limit_l_min -21
_diffrn_reflns_number 115623
_diffrn_reflns_point_group_measured_fraction_full 0.999
_diffrn_reflns_point_group_measured_fraction_max 0.999
_diffrn_reflns_theta_full 25.242
_diffrn_reflns_theta_max 27.483
_diffrn_reflns_theta_min 1.563
_exptl_absorpt_coefficient_mu 6.697
_exptl_absorpt_correction_T_max 1.000
_exptl_absorpt_correction_T_min 0.644
_exptl_absorpt_correction_type gaussian
_exptl_absorpt_process_details
;
CrysAlisPro 1.171.40.37a (Rigaku Oxford Diffraction, 2019)
Numerical absorption correction based on gaussian integration over
			a multifaceted crystal model
Empirical absorption correction using spherical harmonics,
 implemented in SCALE3 ABSPACK scaling algorithm.
;
_exptl_crystal_colour 'dark red'
_exptl_crystal_colour_modifier dark
_exptl_crystal_colour_primary red
_exptl_crystal_density_diffrn 2.401
_exptl_crystal_description '(cut) block'
_exptl_crystal_F_000 1666
_exptl_crystal_recrystallization_method 'The material was recrystallised from acetonitrile by slow evaporation'
_exptl_crystal_size_max 0.127
_exptl_crystal_size_mid 0.061
_exptl_crystal_size_min 0.046
_refine_diff_density_max 1.010
_refine_diff_density_min -1.237
_refine_diff_density_rms 0.122
_refine_ls_extinction_method none
_refine_ls_goodness_of_fit_ref 1.109
_refine_ls_hydrogen_treatment constr
_refine_ls_matrix_type full
_refine_ls_number_parameters 556
_refine_ls_number_reflns 11505
_refine_ls_number_restraints 15
_refine_ls_restrained_S_all 1.112
_refine_ls_R_factor_all 0.0322
_refine_ls_R_factor_gt 0.0272
_refine_ls_shift/su_max 0.002
_refine_ls_shift/su_mean 0.000
_refine_ls_structure_factor_coef Fsqd
_refine_ls_weighting_details 'w=1/[\s^2^(Fo^2^)+(0.0230P)^2^+8.2660P] where P=(Fo^2^+2Fc^2^)/3'
_refine_ls_weighting_scheme calc
_refine_ls_wR_factor_gt 0.0625
_refine_ls_wR_factor_ref 0.0642
_reflns_Friedel_coverage 0.000
_reflns_number_gt 10395
_reflns_number_total 11505
_reflns_threshold_expression 'I > 2\s(I)'
_cod_data_source_file d2nj04689j2.cif
_cod_data_source_block 2
_cod_depositor_comments 'Adding full bibliography for 7062046--7062047.cif.'
_cod_original_cell_volume 2509.62(5)
_cod_database_code 7062047
_shelx_shelxl_version_number 2018/3
_shelx_space_group_comment
;
The symmetry employed for this shelxl refinement is uniquely defined
by the following loop, which should always be used as a source of
symmetry information in preference to the above space-group names.
They are only intended as comments.
;
_olex2_refinement_description
;
1. Fixed Uiso
 At 1.2 times of:
  All C(H) groups, All N(H) groups
 At 1.5 times of:
  All C(H,H,H) groups
2. Restrained distances
 I3-I4A \\sim I3-I4B
 with sigma of 0.02
 I5-I6A \\sim I5-I6B
 with sigma of 0.02
 I1-I2A \\sim I1-I2B
 with sigma of 0.02
3. Uiso/Uaniso restraints and constraints
I1 \\sim I2A \\sim I2B: within 2A with sigma of 0.002 and sigma for terminal
atoms of 0.004 within 2A
I5 \\sim I6A \\sim I6B: within 2A with sigma of 0.002 and sigma for terminal
atoms of 0.004 within 2A
4. Others
 Sof(I4B)=1-FVAR(1)
 Sof(I4A)=FVAR(1)
 Sof(I6B)=1-FVAR(2)
 Sof(I6A)=FVAR(2)
 Sof(I2B)=1-FVAR(3)
 Sof(I2A)=FVAR(3)
5.a Aromatic/amide H refined with riding coordinates:
 N1(H1), C1(H1A), C2(H2), C3(H3), C6(H6), C9(H9), C10(H10), C12(H12), C13(H13),
  N2(H2A), C15(H15), C16(H16), C17(H17), C20(H20), C23(H23), C24(H24), C26(H26),
  C27(H27), N3(H3A), C29(H29), C30(H30), C31(H31), C34(H34), C37(H37), C38(H38),
  C40(H40), C41(H41)
5.b Idealised Me refined as rotating group:
 C14(H14A,H14B,H14C), C28(H28A,H28B,H28C), C42(H42A,H42B,H42C)
;
_olex2_submission_special_instructions 'No special instructions were received'
_oxdiff_exptl_absorpt_empirical_details
;
Empirical correction (ABSPACK) includes:
- Absorption correction using spherical harmonics
- Frame scaling
- B-factor correction
;

loop_
_space_group_symop_operation_xyz
'x, y, z'
'-x, -y, -z'

loop_
_atom_site_label
_atom_site_type_symbol
_atom_site_fract_x
_atom_site_fract_y
_atom_site_fract_z
_atom_site_U_iso_or_equiv
_atom_site_adp_type
_atom_site_occupancy
_atom_site_site_symmetry_order
_atom_site_calc_flag
_atom_site_refinement_flags_posn
_atom_site_refinement_flags_adp
_atom_site_refinement_flags_occupancy
_atom_site_disorder_assembly
_atom_site_disorder_group
I1 I 0.33135(2) 0.40952(2) 0.72381(2) 0.02075(5) Uani 1 1 d D . . . .
I2A I 0.19882(8) 0.38842(19) 0.85824(5) 0.0395(3) Uani 0.921(8) 1 d D U P A 1
I2B I 0.1907(9) 0.3495(18) 0.8512(6) 0.0425(17) Uani 0.079(8) 1 d D U P A 2
Cl1 Cl 0.46324(8) 0.43283(7) 0.59637(5) 0.02499(18) Uani 1 1 d . . . . .
I3 I 0.73025(2) 0.91247(2) 0.33995(2) 0.02628(6) Uani 1 1 d D . . . .
I4A I 0.85587(14) 0.9824(5) 0.20477(14) 0.0419(7) Uani 0.561(15) 1 d D . P B 1
I4B I 0.86125(15) 0.9403(7) 0.21089(10) 0.0442(10) Uani 0.439(15) 1 d D . P B 2
Cl2 Cl 0.58823(8) 0.85837(7) 0.46706(5) 0.02334(18) Uani 1 1 d . . . . .
I5 I 0.10593(2) 0.66756(2) 0.83173(2) 0.02384(6) Uani 1 1 d D . . . .
I6A I -0.0362(5) 0.6589(8) 0.9624(4) 0.0425(9) Uani 0.43(3) 1 d D U P C 1
I6B I -0.0397(4) 0.6348(8) 0.9591(3) 0.0507(9) Uani 0.57(3) 1 d D U P C 2
Cl3 Cl 0.25684(8) 0.68889(7) 0.71466(5) 0.02292(18) Uani 1 1 d . . . . .
I7 I 0.99825(3) 0.90167(4) 0.99443(2) 0.06980(15) Uani 1 1 d . . . . .
Se1 Se 0.25582(3) 0.51722(2) 0.50552(2) 0.01478(7) Uani 1 1 d . . . . .
N1 N 0.2298(3) 0.3058(2) 0.48086(17) 0.0145(5) Uani 1 1 d . . . . .
H1 H 0.299280 0.322703 0.513750 0.017 Uiso 1 1 calc R U . . .
C1 C 0.1711(3) 0.2074(3) 0.4479(2) 0.0171(7) Uani 1 1 d . . . . .
H1A H 0.205112 0.157378 0.460092 0.021 Uiso 1 1 calc R U . . .
C2 C 0.0617(3) 0.1792(3) 0.3965(2) 0.0166(7) Uani 1 1 d . . . . .
H2 H 0.020533 0.109775 0.373339 0.020 Uiso 1 1 calc R U . . .
C3 C 0.0121(3) 0.2519(3) 0.3787(2) 0.0155(6) Uani 1 1 d . . . . .
H3 H -0.063489 0.232588 0.343693 0.019 Uiso 1 1 calc R U . . .
C4 C 0.0738(3) 0.3542(3) 0.41241(19) 0.0136(6) Uani 1 1 d . . . . .
C5 C 0.1846(3) 0.3786(2) 0.46460(19) 0.0134(6) Uani 1 1 d . . . . .
C6 C 0.0418(3) 0.4420(2) 0.40067(19) 0.0139(6) Uani 1 1 d . . . . .
H6 H -0.030254 0.437241 0.366427 0.017 Uiso 1 1 calc R U . . .
C7 C 0.1209(3) 0.5321(2) 0.44159(19) 0.0124(6) Uani 1 1 d . . . . .
C8 C 0.1137(3) 0.6342(2) 0.44015(19) 0.0132(6) Uani 1 1 d . . . . .
C9 C 0.0201(3) 0.6484(3) 0.3890(2) 0.0154(6) Uani 1 1 d . . . . .
H9 H -0.040511 0.591108 0.356022 0.018 Uiso 1 1 calc R U . . .
C10 C 0.0149(3) 0.7447(3) 0.3860(2) 0.0162(6) Uani 1 1 d . . . . .
H10 H -0.048868 0.752567 0.350391 0.019 Uiso 1 1 calc R U . . .
C11 C 0.1013(3) 0.8307(3) 0.4342(2) 0.0151(6) Uani 1 1 d . . . . .
C12 C 0.1940(3) 0.8168(3) 0.4854(2) 0.0168(7) Uani 1 1 d . . . . .
H12 H 0.254032 0.874210 0.518605 0.020 Uiso 1 1 calc R U . . .
C13 C 0.2000(3) 0.7204(3) 0.4887(2) 0.0159(6) Uani 1 1 d . . . . .
H13 H 0.263711 0.712841 0.524455 0.019 Uiso 1 1 calc R U . . .
C14 C 0.0947(3) 0.9350(3) 0.4302(2) 0.0205(7) Uani 1 1 d . . . . .
H14A H 0.177817 0.987544 0.441244 0.031 Uiso 1 1 calc R U . . .
H14B H 0.044838 0.946747 0.471332 0.031 Uiso 1 1 calc R U . . .
H14C H 0.057157 0.938734 0.375288 0.031 Uiso 1 1 calc R U . . .
Se2 Se 0.58599(3) 0.04694(2) 0.64809(2) 0.01406(7) Uani 1 1 d . . . . .
N2 N 0.6251(3) 0.2613(2) 0.66757(17) 0.0141(5) Uani 1 1 d . . . . .
H2A H 0.561953 0.247316 0.629335 0.017 Uiso 1 1 calc R U . . .
C15 C 0.6850(3) 0.3585(3) 0.7013(2) 0.0171(7) Uani 1 1 d . . . . .
H15 H 0.658537 0.411086 0.683923 0.021 Uiso 1 1 calc R U . . .
C16 C 0.7850(3) 0.3829(3) 0.7611(2) 0.0179(7) Uani 1 1 d . . . . .
H16 H 0.827923 0.452026 0.784240 0.021 Uiso 1 1 calc R U . . .
C17 C 0.8223(3) 0.3056(3) 0.7872(2) 0.0174(7) Uani 1 1 d . . . . .
H17 H 0.890535 0.321609 0.828581 0.021 Uiso 1 1 calc R U . . .
C18 C 0.7589(3) 0.2043(2) 0.75217(19) 0.0138(6) Uani 1 1 d . . . . .
C19 C 0.6591(3) 0.1843(2) 0.69071(19) 0.0139(6) Uani 1 1 d . . . . .
C20 C 0.7817(3) 0.1134(3) 0.7686(2) 0.0153(6) Uani 1 1 d . . . . .
H20 H 0.846670 0.115047 0.808416 0.018 Uiso 1 1 calc R U . . .
C21 C 0.7046(3) 0.0251(3) 0.72374(19) 0.0144(6) Uani 1 1 d . . . . .
C22 C 0.7037(3) -0.0790(2) 0.72768(19) 0.0134(6) Uani 1 1 d . . . . .
C23 C 0.7939(3) -0.0952(3) 0.7804(2) 0.0179(7) Uani 1 1 d . . . . .
H23 H 0.855549 -0.038599 0.813440 0.021 Uiso 1 1 calc R U . . .
C24 C 0.7940(3) -0.1935(3) 0.7847(2) 0.0183(7) Uani 1 1 d . . . . .
H24 H 0.856314 -0.202787 0.820673 0.022 Uiso 1 1 calc R U . . .
C25 C 0.7052(3) -0.2787(3) 0.7375(2) 0.0154(6) Uani 1 1 d . . . . .
C26 C 0.6149(3) -0.2625(3) 0.6852(2) 0.0181(7) Uani 1 1 d . . . . .
H26 H 0.552918 -0.319268 0.652546 0.022 Uiso 1 1 calc R U . . .
C27 C 0.6144(3) -0.1643(3) 0.6803(2) 0.0167(7) Uani 1 1 d . . . . .
H27 H 0.552240 -0.155066 0.644156 0.020 Uiso 1 1 calc R U . . .
C28 C 0.7090(3) -0.3838(3) 0.7431(2) 0.0203(7) Uani 1 1 d . . . . .
H28A H 0.751787 -0.400040 0.699056 0.031 Uiso 1 1 calc R U . . .
H28B H 0.624877 -0.434602 0.737365 0.031 Uiso 1 1 calc R U . . .
H28C H 0.752696 -0.385176 0.796483 0.031 Uiso 1 1 calc R U . . .
Se3 Se 0.44188(3) -0.09620(2) 0.83510(2) 0.01296(7) Uani 1 1 d . . . . .
N3 N 0.4619(3) -0.2906(2) 0.85338(17) 0.0144(5) Uani 1 1 d . . . . .
H3A H 0.399836 -0.317236 0.813804 0.017 Uiso 1 1 calc R U . . .
C29 C 0.5133(3) -0.3521(3) 0.8882(2) 0.0165(7) Uani 1 1 d . . . . .
H29 H 0.483466 -0.423179 0.869052 0.020 Uiso 1 1 calc R U . . .
C30 C 0.6089(3) -0.3122(3) 0.9512(2) 0.0163(6) Uani 1 1 d . . . . .
H30 H 0.644643 -0.355751 0.975649 0.020 Uiso 1 1 calc R U . . .
C31 C 0.6529(3) -0.2084(3) 0.9791(2) 0.0160(6) Uani 1 1 d . . . . .
H31 H 0.717679 -0.180857 1.023332 0.019 Uiso 1 1 calc R U . . .
C32 C 0.6011(3) -0.1445(2) 0.94134(19) 0.0130(6) Uani 1 1 d . . . . .
C33 C 0.5036(3) -0.1895(2) 0.87808(19) 0.0133(6) Uani 1 1 d . . . . .
C34 C 0.6352(3) -0.0355(3) 0.9579(2) 0.0143(6) Uani 1 1 d . . . . .
H34 H 0.700460 0.005174 0.998939 0.017 Uiso 1 1 calc R U . . .
C35 C 0.5674(3) 0.0054(2) 0.91042(19) 0.0131(6) Uani 1 1 d . . . . .
C36 C 0.5788(3) 0.1126(2) 0.91103(19) 0.0118(6) Uani 1 1 d . . . . .
C37 C 0.6701(3) 0.1910(3) 0.9643(2) 0.0155(6) Uani 1 1 d . . . . .
H37 H 0.727163 0.175035 1.000158 0.019 Uiso 1 1 calc R U . . .
C38 C 0.6775(3) 0.2916(3) 0.9649(2) 0.0155(6) Uani 1 1 d . . . . .
H38 H 0.740015 0.343679 1.001498 0.019 Uiso 1 1 calc R U . . .
C39 C 0.5956(3) 0.3185(2) 0.9133(2) 0.0147(6) Uani 1 1 d . . . . .
C40 C 0.5063(3) 0.2409(3) 0.8591(2) 0.0155(6) Uani 1 1 d . . . . .
H40 H 0.450509 0.257434 0.822529 0.019 Uiso 1 1 calc R U . . .
C41 C 0.4979(3) 0.1399(3) 0.85800(19) 0.0150(6) Uani 1 1 d . . . . .
H41 H 0.436238 0.088226 0.820663 0.018 Uiso 1 1 calc R U . . .
C42 C 0.6027(3) 0.4275(3) 0.9151(2) 0.0199(7) Uani 1 1 d . . . . .
H42A H 0.530776 0.433339 0.937331 0.030 Uiso 1 1 calc R U . . .
H42B H 0.604210 0.447487 0.859222 0.030 Uiso 1 1 calc R U . . .
H42C H 0.677709 0.472928 0.949997 0.030 Uiso 1 1 calc R U . . .

loop_
_atom_site_aniso_label
_atom_site_aniso_U_11
_atom_site_aniso_U_22
_atom_site_aniso_U_33
_atom_site_aniso_U_23
_atom_site_aniso_U_13
_atom_site_aniso_U_12
I1 0.01820(11) 0.02211(12) 0.01942(11) 0.00170(9) -0.00392(8) 0.00616(9)
I2A 0.0261(2) 0.0647(8) 0.0230(2) 0.0093(3) 0.00442(15) 0.0103(3)
I2B 0.036(2) 0.068(4) 0.021(2) 0.010(3) -0.0015(17) 0.016(3)
Cl1 0.0184(4) 0.0328(5) 0.0219(4) -0.0026(4) -0.0025(3) 0.0096(4)
I3 0.01770(11) 0.04019(15) 0.01785(11) -0.00895(10) -0.00355(9) 0.01074(10)
I4A 0.0187(3) 0.0702(16) 0.0238(4) -0.0086(6) 0.0042(2) 0.0033(5)
I4B 0.0199(4) 0.079(2) 0.0221(4) -0.0024(7) 0.0042(3) 0.0062(6)
Cl2 0.0250(4) 0.0283(5) 0.0157(4) 0.0022(3) -0.0032(3) 0.0101(4)
I5 0.01800(11) 0.03284(13) 0.01603(11) 0.00414(9) -0.00266(8) 0.00483(10)
I6A 0.0191(9) 0.080(2) 0.0243(11) 0.0174(13) 0.0047(7) 0.0111(12)
I6B 0.0240(5) 0.086(2) 0.0242(5) 0.0020(10) 0.0063(4) -0.0008(9)
Cl3 0.0190(4) 0.0314(5) 0.0164(4) -0.0018(3) -0.0026(3) 0.0091(4)
I7 0.01686(14) 0.1480(4) 0.02029(14) -0.00837(19) 0.00325(11) 0.00479(18)
Se1 0.01395(15) 0.01427(15) 0.01517(15) 0.00031(12) -0.00088(12) 0.00505(12)
N1 0.0140(13) 0.0178(14) 0.0139(13) 0.0026(11) 0.0034(10) 0.0079(11)
C1 0.0206(17) 0.0180(17) 0.0166(16) 0.0034(13) 0.0053(13) 0.0107(14)
C2 0.0196(16) 0.0140(16) 0.0161(16) 0.0017(12) 0.0039(13) 0.0057(13)
C3 0.0167(15) 0.0176(16) 0.0113(14) 0.0017(12) 0.0020(12) 0.0052(13)
C4 0.0138(15) 0.0184(16) 0.0088(14) 0.0026(12) 0.0046(11) 0.0054(13)
C5 0.0146(15) 0.0147(15) 0.0105(14) 0.0032(12) 0.0056(12) 0.0038(12)
C6 0.0149(15) 0.0168(16) 0.0114(14) 0.0041(12) 0.0039(12) 0.0064(13)
C7 0.0123(14) 0.0171(16) 0.0099(14) 0.0050(12) 0.0047(11) 0.0065(12)
C8 0.0159(15) 0.0138(15) 0.0131(15) 0.0032(12) 0.0074(12) 0.0076(13)
C9 0.0143(15) 0.0161(16) 0.0140(15) 0.0032(12) 0.0019(12) 0.0032(13)
C10 0.0154(15) 0.0193(17) 0.0156(15) 0.0042(13) 0.0033(12) 0.0077(13)
C11 0.0177(16) 0.0153(16) 0.0144(15) 0.0036(12) 0.0073(12) 0.0071(13)
C12 0.0175(16) 0.0130(16) 0.0167(16) -0.0009(12) 0.0026(13) 0.0023(13)
C13 0.0158(15) 0.0184(17) 0.0140(15) 0.0038(12) 0.0026(12) 0.0063(13)
C14 0.0239(18) 0.0144(16) 0.0247(18) 0.0021(14) 0.0042(14) 0.0087(14)
Se2 0.01576(15) 0.01266(15) 0.01368(15) 0.00224(12) 0.00046(12) 0.00540(12)
N2 0.0175(13) 0.0150(13) 0.0117(13) 0.0038(10) 0.0029(10) 0.0078(11)
C15 0.0220(17) 0.0137(16) 0.0186(16) 0.0033(13) 0.0077(13) 0.0086(13)
C16 0.0214(17) 0.0126(16) 0.0197(16) 0.0016(13) 0.0066(13) 0.0055(13)
C17 0.0175(16) 0.0182(17) 0.0161(16) 0.0010(13) 0.0032(13) 0.0060(13)
C18 0.0146(15) 0.0152(16) 0.0119(14) 0.0020(12) 0.0059(12) 0.0048(13)
C19 0.0156(15) 0.0147(15) 0.0123(14) 0.0015(12) 0.0056(12) 0.0058(13)
C20 0.0160(15) 0.0152(16) 0.0147(15) 0.0025(12) 0.0028(12) 0.0055(13)
C21 0.0143(15) 0.0202(17) 0.0123(15) 0.0042(12) 0.0049(12) 0.0093(13)
C22 0.0157(15) 0.0161(16) 0.0110(14) 0.0046(12) 0.0077(12) 0.0069(13)
C23 0.0174(16) 0.0162(16) 0.0191(16) 0.0014(13) 0.0001(13) 0.0058(13)
C24 0.0195(17) 0.0197(17) 0.0187(16) 0.0042(13) 0.0017(13) 0.0106(14)
C25 0.0188(16) 0.0158(16) 0.0138(15) 0.0037(12) 0.0068(12) 0.0076(13)
C26 0.0172(16) 0.0167(16) 0.0188(16) 0.0015(13) 0.0015(13) 0.0046(13)
C27 0.0190(16) 0.0197(17) 0.0139(15) 0.0035(13) 0.0015(13) 0.0100(14)
C28 0.0252(18) 0.0158(17) 0.0222(17) 0.0032(13) 0.0048(14) 0.0095(14)
Se3 0.01415(15) 0.01283(15) 0.01167(14) 0.00179(11) 0.00015(11) 0.00504(12)
N3 0.0146(13) 0.0145(13) 0.0139(13) 0.0017(10) 0.0019(10) 0.0050(11)
C29 0.0218(17) 0.0139(16) 0.0157(16) 0.0022(12) 0.0050(13) 0.0082(13)
C30 0.0189(16) 0.0177(16) 0.0174(16) 0.0061(13) 0.0063(13) 0.0108(13)
C31 0.0154(15) 0.0202(17) 0.0139(15) 0.0027(13) 0.0030(12) 0.0078(13)
C32 0.0138(15) 0.0159(16) 0.0116(14) 0.0042(12) 0.0065(12) 0.0066(12)
C33 0.0132(14) 0.0157(16) 0.0132(14) 0.0046(12) 0.0057(12) 0.0066(12)
C34 0.0135(15) 0.0161(16) 0.0122(14) 0.0025(12) 0.0024(12) 0.0038(12)
C35 0.0117(14) 0.0134(15) 0.0125(14) 0.0000(12) 0.0049(11) 0.0020(12)
C36 0.0134(14) 0.0144(15) 0.0102(14) 0.0045(11) 0.0056(11) 0.0066(12)
C37 0.0147(15) 0.0181(16) 0.0130(15) 0.0029(12) 0.0025(12) 0.0050(13)
C38 0.0165(15) 0.0159(16) 0.0126(15) 0.0004(12) 0.0021(12) 0.0045(13)
C39 0.0200(16) 0.0137(16) 0.0130(15) 0.0046(12) 0.0074(12) 0.0076(13)
C40 0.0152(15) 0.0181(16) 0.0133(15) 0.0045(12) 0.0015(12) 0.0059(13)
C41 0.0161(15) 0.0171(16) 0.0109(14) 0.0014(12) 0.0002(12) 0.0055(13)
C42 0.0258(18) 0.0141(16) 0.0200(17) 0.0033(13) 0.0022(14) 0.0076(14)

loop_
_atom_type_symbol
_atom_type_description
_atom_type_scat_dispersion_real
_atom_type_scat_dispersion_imag
_atom_type_scat_source
C C 0.0033 0.0016 'International Tables Vol C Tables 4.2.6.8 and 6.1.1.4'
H H 0.0000 0.0000 'International Tables Vol C Tables 4.2.6.8 and 6.1.1.4'
Cl Cl 0.1484 0.1585 'International Tables Vol C Tables 4.2.6.8 and 6.1.1.4'
I I -0.4742 1.8119 'International Tables Vol C Tables 4.2.6.8 and 6.1.1.4'
N N 0.0061 0.0033 'International Tables Vol C Tables 4.2.6.8 and 6.1.1.4'
Se Se -0.0929 2.2259 'International Tables Vol C Tables 4.2.6.8 and 6.1.1.4'

loop_
_exptl_crystal_face_index_h
_exptl_crystal_face_index_k
_exptl_crystal_face_index_l
_exptl_crystal_face_perp_dist
1 -1 5 0.0239
-1 1 -5 0.0239
0 -1 0 0.0466
0 1 0 0.0496
1 -1 -1 0.0230
-1 1 1 0.0230
0 1 1 0.0367
0 -1 -1 0.0367
1 2 -1 0.0597
-1 -2 1 0.0597

loop_
_geom_angle_atom_site_label_1
_geom_angle_atom_site_label_2
_geom_angle_atom_site_label_3
_geom_angle
_geom_angle_site_symmetry_1
_geom_angle_site_symmetry_3
_geom_angle_publ_flag
Cl1 I1 I2A 178.77(4) . . ?
Cl1 I1 I2B 169.9(5) . . ?
I4B I3 Cl2 173.0(2) . . ?
Cl2 I3 I4A 172.55(14) . . ?
Cl3 I5 I6A 175.23(18) . . ?
Cl3 I5 I6B 174.92(18) . . ?
C5 Se1 C7 85.87(14) . . ?
C1 N1 H1 119.3 . . ?
C5 N1 H1 119.3 . . ?
C5 N1 C1 121.5(3) . . ?
N1 C1 H1A 119.9 . . ?
N1 C1 C2 120.2(3) . . ?
C2 C1 H1A 119.9 . . ?
C1 C2 H2 120.0 . . ?
C1 C2 C3 120.0(3) . . ?
C3 C2 H2 120.0 . . ?
C2 C3 H3 120.1 . . ?
C2 C3 C4 119.7(3) . . ?
C4 C3 H3 120.1 . . ?
C3 C4 C5 117.9(3) . . ?
C3 C4 C6 129.3(3) . . ?
C5 C4 C6 112.8(3) . . ?
N1 C5 Se1 126.1(2) . . ?
N1 C5 C4 120.7(3) . . ?
C4 C5 Se1 113.2(2) . . ?
C4 C6 H6 122.2 . . ?
C7 C6 C4 115.6(3) . . ?
C7 C6 H6 122.2 . . ?
C6 C7 Se1 112.5(2) . . ?
C6 C7 C8 127.9(3) . . ?
C8 C7 Se1 119.6(2) . . ?
C9 C8 C7 120.7(3) . . ?
C13 C8 C7 121.6(3) . . ?
C13 C8 C9 117.7(3) . . ?
C8 C9 H9 119.6 . . ?
C10 C9 C8 120.9(3) . . ?
C10 C9 H9 119.6 . . ?
C9 C10 H10 119.3 . . ?
C9 C10 C11 121.3(3) . . ?
C11 C10 H10 119.3 . . ?
C10 C11 C14 120.8(3) . . ?
C12 C11 C10 117.9(3) . . ?
C12 C11 C14 121.3(3) . . ?
C11 C12 H12 119.5 . . ?
C13 C12 C11 121.1(3) . . ?
C13 C12 H12 119.5 . . ?
C8 C13 H13 119.5 . . ?
C12 C13 C8 121.1(3) . . ?
C12 C13 H13 119.5 . . ?
C11 C14 H14A 109.5 . . ?
C11 C14 H14B 109.5 . . ?
C11 C14 H14C 109.5 . . ?
H14A C14 H14B 109.5 . . ?
H14A C14 H14C 109.5 . . ?
H14B C14 H14C 109.5 . . ?
C19 Se2 C21 85.91(14) . . ?
C15 N2 H2A 119.1 . . ?
C15 N2 C19 121.7(3) . . ?
C19 N2 H2A 119.1 . . ?
N2 C15 H15 119.8 . . ?
N2 C15 C16 120.4(3) . . ?
C16 C15 H15 119.8 . . ?
C15 C16 H16 120.2 . . ?
C15 C16 C17 119.7(3) . . ?
C17 C16 H16 120.2 . . ?
C16 C17 H17 120.2 . . ?
C16 C17 C18 119.6(3) . . ?
C18 C17 H17 120.2 . . ?
C17 C18 C19 118.3(3) . . ?
C17 C18 C20 129.2(3) . . ?
C19 C18 C20 112.5(3) . . ?
N2 C19 Se2 126.2(2) . . ?
N2 C19 C18 120.3(3) . . ?
C18 C19 Se2 113.5(2) . . ?
C18 C20 H20 122.2 . . ?
C21 C20 C18 115.7(3) . . ?
C21 C20 H20 122.2 . . ?
C20 C21 Se2 112.3(2) . . ?
C20 C21 C22 128.2(3) . . ?
C22 C21 Se2 119.5(2) . . ?
C23 C22 C21 120.0(3) . . ?
C27 C22 C21 122.1(3) . . ?
C27 C22 C23 118.0(3) . . ?
C22 C23 H23 119.8 . . ?
C24 C23 C22 120.5(3) . . ?
C24 C23 H23 119.8 . . ?
C23 C24 H24 119.2 . . ?
C23 C24 C25 121.7(3) . . ?
C25 C24 H24 119.2 . . ?
C24 C25 C26 117.8(3) . . ?
C24 C25 C28 120.2(3) . . ?
C26 C25 C28 122.0(3) . . ?
C25 C26 H26 119.6 . . ?
C27 C26 C25 120.9(3) . . ?
C27 C26 H26 119.6 . . ?
C22 C27 H27 119.4 . . ?
C26 C27 C22 121.2(3) . . ?
C26 C27 H27 119.4 . . ?
C25 C28 H28A 109.5 . . ?
C25 C28 H28B 109.5 . . ?
C25 C28 H28C 109.5 . . ?
H28A C28 H28B 109.5 . . ?
H28A C28 H28C 109.5 . . ?
H28B C28 H28C 109.5 . . ?
C33 Se3 C35 85.82(14) . . ?
C29 N3 H3A 119.4 . . ?
C33 N3 H3A 119.4 . . ?
C33 N3 C29 121.2(3) . . ?
N3 C29 H29 119.9 . . ?
N3 C29 C30 120.3(3) . . ?
C30 C29 H29 119.9 . . ?
C29 C30 H30 120.0 . . ?
C29 C30 C31 120.0(3) . . ?
C31 C30 H30 120.0 . . ?
C30 C31 H31 120.3 . . ?
C30 C31 C32 119.4(3) . . ?
C32 C31 H31 120.3 . . ?
C31 C32 C34 128.7(3) . . ?
C33 C32 C31 118.0(3) . . ?
C33 C32 C34 113.2(3) . . ?
N3 C33 Se3 125.6(2) . . ?
N3 C33 C32 121.0(3) . . ?
C32 C33 Se3 113.4(2) . . ?
C32 C34 H34 122.4 . . ?
C35 C34 C32 115.1(3) . . ?
C35 C34 H34 122.4 . . ?
C34 C35 Se3 112.4(2) . . ?
C34 C35 C36 128.9(3) . . ?
C36 C35 Se3 118.7(2) . . ?
C37 C36 C35 121.5(3) . . ?
C37 C36 C41 117.9(3) . . ?
C41 C36 C35 120.6(3) . . ?
C36 C37 H37 119.8 . . ?
C38 C37 C36 120.5(3) . . ?
C38 C37 H37 119.8 . . ?
C37 C38 H38 119.2 . . ?
C37 C38 C39 121.6(3) . . ?
C39 C38 H38 119.2 . . ?
C38 C39 C42 121.5(3) . . ?
C40 C39 C38 118.0(3) . . ?
C40 C39 C42 120.5(3) . . ?
C39 C40 H40 119.6 . . ?
C41 C40 C39 120.9(3) . . ?
C41 C40 H40 119.6 . . ?
C36 C41 H41 119.4 . . ?
C40 C41 C36 121.1(3) . . ?
C40 C41 H41 119.4 . . ?
C39 C42 H42A 109.5 . . ?
C39 C42 H42B 109.5 . . ?
C39 C42 H42C 109.5 . . ?
H42A C42 H42B 109.5 . . ?
H42A C42 H42C 109.5 . . ?
H42B C42 H42C 109.5 . . ?

loop_
_geom_bond_atom_site_label_1
_geom_bond_atom_site_label_2
_geom_bond_distance
_geom_bond_site_symmetry_2
_geom_bond_publ_flag
I1 I2A 2.7976(8) . ?
I1 I2B 2.783(9) . ?
I1 Cl1 2.6947(10) . ?
I3 I4A 2.826(3) . ?
I3 I4B 2.7097(15) . ?
I3 Cl2 2.7779(9) . ?
I5 I6A 2.830(6) . ?
I5 I6B 2.790(5) . ?
I5 Cl3 2.7019(9) . ?
I7 I7 2.7430(11) 2_777 ?
Se1 C5 1.866(3) . ?
Se1 C7 1.903(3) . ?
N1 H1 0.8800 . ?
N1 C1 1.348(4) . ?
N1 C5 1.344(4) . ?
C1 H1A 0.9500 . ?
C1 C2 1.380(5) . ?
C2 H2 0.9500 . ?
C2 C3 1.383(5) . ?
C3 H3 0.9500 . ?
C3 C4 1.399(5) . ?
C4 C5 1.406(5) . ?
C4 C6 1.435(5) . ?
C6 H6 0.9500 . ?
C6 C7 1.354(5) . ?
C7 C8 1.470(4) . ?
C8 C9 1.402(5) . ?
C8 C13 1.399(5) . ?
C9 H9 0.9500 . ?
C9 C10 1.381(5) . ?
C10 H10 0.9500 . ?
C10 C11 1.396(5) . ?
C11 C12 1.392(5) . ?
C11 C14 1.501(5) . ?
C12 H12 0.9500 . ?
C12 C13 1.386(5) . ?
C13 H13 0.9500 . ?
C14 H14A 0.9800 . ?
C14 H14B 0.9800 . ?
C14 H14C 0.9800 . ?
Se2 C19 1.859(3) . ?
Se2 C21 1.903(3) . ?
N2 H2A 0.8800 . ?
N2 C15 1.340(4) . ?
N2 C19 1.348(4) . ?
C15 H15 0.9500 . ?
C15 C16 1.382(5) . ?
C16 H16 0.9500 . ?
C16 C17 1.389(5) . ?
C17 H17 0.9500 . ?
C17 C18 1.397(5) . ?
C18 C19 1.405(5) . ?
C18 C20 1.436(5) . ?
C20 H20 0.9500 . ?
C20 C21 1.357(5) . ?
C21 C22 1.465(5) . ?
C22 C23 1.399(5) . ?
C22 C27 1.397(5) . ?
C23 H23 0.9500 . ?
C23 C24 1.388(5) . ?
C24 H24 0.9500 . ?
C24 C25 1.393(5) . ?
C25 C26 1.396(5) . ?
C25 C28 1.503(5) . ?
C26 H26 0.9500 . ?
C26 C27 1.390(5) . ?
C27 H27 0.9500 . ?
C28 H28A 0.9800 . ?
C28 H28B 0.9800 . ?
C28 H28C 0.9800 . ?
Se3 C33 1.862(3) . ?
Se3 C35 1.906(3) . ?
N3 H3A 0.8800 . ?
N3 C29 1.350(4) . ?
N3 C33 1.343(4) . ?
C29 H29 0.9500 . ?
C29 C30 1.376(5) . ?
C30 H30 0.9500 . ?
C30 C31 1.386(5) . ?
C31 H31 0.9500 . ?
C31 C32 1.402(5) . ?
C32 C33 1.398(5) . ?
C32 C34 1.435(5) . ?
C34 H34 0.9500 . ?
C34 C35 1.361(5) . ?
C35 C36 1.464(4) . ?
C36 C37 1.402(5) . ?
C36 C41 1.403(4) . ?
C37 H37 0.9500 . ?
C37 C38 1.384(5) . ?
C38 H38 0.9500 . ?
C38 C39 1.395(5) . ?
C39 C40 1.395(5) . ?
C39 C42 1.503(4) . ?
C40 H40 0.9500 . ?
C40 C41 1.386(5) . ?
C41 H41 0.9500 . ?
C42 H42A 0.9800 . ?
C42 H42B 0.9800 . ?
C42 H42C 0.9800 . ?

loop_
_geom_torsion_atom_site_label_1
_geom_torsion_atom_site_label_2
_geom_torsion_atom_site_label_3
_geom_torsion_atom_site_label_4
_geom_torsion
_geom_torsion_site_symmetry_1
_geom_torsion_site_symmetry_2
_geom_torsion_site_symmetry_3
_geom_torsion_site_symmetry_4
_geom_torsion_publ_flag
Se1 C7 C8 C9 175.4(2) . . . . ?
Se1 C7 C8 C13 -3.9(4) . . . . ?
N1 C1 C2 C3 0.0(5) . . . . ?
C1 N1 C5 Se1 -179.9(2) . . . . ?
C1 N1 C5 C4 0.1(5) . . . . ?
C1 C2 C3 C4 0.5(5) . . . . ?
C2 C3 C4 C5 -0.8(5) . . . . ?
C2 C3 C4 C6 178.0(3) . . . . ?
C3 C4 C5 Se1 -179.6(2) . . . . ?
C3 C4 C5 N1 0.5(5) . . . . ?
C3 C4 C6 C7 -179.6(3) . . . . ?
C4 C6 C7 Se1 -0.3(4) . . . . ?
C4 C6 C7 C8 178.6(3) . . . . ?
C5 N1 C1 C2 -0.3(5) . . . . ?
C5 C4 C6 C7 -0.7(4) . . . . ?
C6 C4 C5 Se1 1.4(3) . . . . ?
C6 C4 C5 N1 -178.5(3) . . . . ?
C6 C7 C8 C9 -3.5(5) . . . . ?
C6 C7 C8 C13 177.2(3) . . . . ?
C7 Se1 C5 N1 178.6(3) . . . . ?
C7 Se1 C5 C4 -1.3(2) . . . . ?
C7 C8 C9 C10 -178.4(3) . . . . ?
C7 C8 C13 C12 178.5(3) . . . . ?
C8 C9 C10 C11 -0.7(5) . . . . ?
C9 C8 C13 C12 -0.9(5) . . . . ?
C9 C10 C11 C12 0.3(5) . . . . ?
C9 C10 C11 C14 179.9(3) . . . . ?
C10 C11 C12 C13 -0.2(5) . . . . ?
C11 C12 C13 C8 0.5(5) . . . . ?
C13 C8 C9 C10 1.0(5) . . . . ?
C14 C11 C12 C13 -179.8(3) . . . . ?
Se2 C21 C22 C23 177.1(2) . . . . ?
Se2 C21 C22 C27 -3.3(4) . . . . ?
N2 C15 C16 C17 -0.9(5) . . . . ?
C15 N2 C19 Se2 -179.0(2) . . . . ?
C15 N2 C19 C18 0.6(5) . . . . ?
C15 C16 C17 C18 0.5(5) . . . . ?
C16 C17 C18 C19 0.5(5) . . . . ?
C16 C17 C18 C20 179.2(3) . . . . ?
C17 C18 C19 Se2 178.6(2) . . . . ?
C17 C18 C19 N2 -1.0(5) . . . . ?
C17 C18 C20 C21 -179.2(3) . . . . ?
C18 C20 C21 Se2 1.0(4) . . . . ?
C18 C20 C21 C22 -179.0(3) . . . . ?
C19 N2 C15 C16 0.4(5) . . . . ?
C19 C18 C20 C21 -0.5(4) . . . . ?
C20 C18 C19 Se2 -0.3(3) . . . . ?
C20 C18 C19 N2 -179.9(3) . . . . ?
C20 C21 C22 C23 -3.0(5) . . . . ?
C20 C21 C22 C27 176.7(3) . . . . ?
C21 Se2 C19 N2 -179.7(3) . . . . ?
C21 Se2 C19 C18 0.7(2) . . . . ?
C21 C22 C23 C24 180.0(3) . . . . ?
C21 C22 C27 C26 -179.7(3) . . . . ?
C22 C23 C24 C25 -0.3(5) . . . . ?
C23 C22 C27 C26 0.0(5) . . . . ?
C23 C24 C25 C26 0.0(5) . . . . ?
C23 C24 C25 C28 179.3(3) . . . . ?
C24 C25 C26 C27 0.3(5) . . . . ?
C25 C26 C27 C22 -0.3(5) . . . . ?
C27 C22 C23 C24 0.3(5) . . . . ?
C28 C25 C26 C27 -179.1(3) . . . . ?
Se3 C35 C36 C37 -179.3(2) . . . . ?
Se3 C35 C36 C41 0.9(4) . . . . ?
N3 C29 C30 C31 -0.2(5) . . . . ?
C29 N3 C33 Se3 179.6(2) . . . . ?
C29 N3 C33 C32 -0.7(5) . . . . ?
C29 C30 C31 C32 -1.3(5) . . . . ?
C30 C31 C32 C33 1.8(5) . . . . ?
C30 C31 C32 C34 -177.3(3) . . . . ?
C31 C32 C33 Se3 178.9(2) . . . . ?
C31 C32 C33 N3 -0.9(5) . . . . ?
C31 C32 C34 C35 179.7(3) . . . . ?
C32 C34 C35 Se3 1.0(4) . . . . ?
C32 C34 C35 C36 -179.4(3) . . . . ?
C33 N3 C29 C30 1.2(5) . . . . ?
C33 C32 C34 C35 0.6(4) . . . . ?
C34 C32 C33 Se3 -1.8(3) . . . . ?
C34 C32 C33 N3 178.4(3) . . . . ?
C34 C35 C36 C37 1.1(5) . . . . ?
C34 C35 C36 C41 -178.7(3) . . . . ?
C35 Se3 C33 N3 -178.4(3) . . . . ?
C35 Se3 C33 C32 1.9(2) . . . . ?
C35 C36 C37 C38 -178.7(3) . . . . ?
C35 C36 C41 C40 178.7(3) . . . . ?
C36 C37 C38 C39 0.0(5) . . . . ?
C37 C36 C41 C40 -1.1(5) . . . . ?
C37 C38 C39 C40 -1.2(5) . . . . ?
C37 C38 C39 C42 179.0(3) . . . . ?
C38 C39 C40 C41 1.3(5) . . . . ?
C39 C40 C41 C36 -0.1(5) . . . . ?
C41 C36 C37 C38 1.2(5) . . . . ?
C42 C39 C40 C41 -178.9(3) . . . . ?
